data_7035919
loop_
_publ_author_name
'Srinivas, Katam'
'Naga Babu, Chatla'
'Prabusankar, Ganesan'

_publ_section_title
;
 Linear Cu(i) chalcogenones: synthesis and application in borylation of
 unsymmetrical alkynes.
;
_journal_issue 35
_journal_name_full 'Dalton transactions (Cambridge, England : 2003)'
_journal_page_first 15636
_journal_page_last 15644
_journal_paper_doi 10.1039/c5dt02320c
_journal_volume 44
_journal_year 2015
_chemical_formula_moiety 'C54 H72 Cu N4 Se2, Cl O4'
_chemical_formula_sum 'C54 H72 Cl Cu N4 O4 Se2'
_chemical_formula_weight 1098.12
_chemical_name_systematic 2
_space_group_crystal_system monoclinic
_space_group_IT_number 15
_space_group_name_Hall '-C 2yc'
_space_group_name_H-M_alt 'C 1 2/c 1'
_symmetry_space_group_name_Hall '-C 2yc'
_symmetry_space_group_name_H-M 'C 1 2/c 1'
_audit_creation_date 2015-04-05
_audit_creation_method
;
  Olex2 1.1
  (compiled Nov  1 2011 20:42:30, GUI svn.r3906)
;
_audit_update_record
;
2015-06-17 deposited with the CCDC.
2015-07-22 downloaded from the CCDC.
;
_cell_angle_alpha 90
_cell_angle_beta 121.691(10)
_cell_angle_gamma 90
_cell_formula_units_Z 4
_cell_length_a 19.5343(15)
_cell_length_b 16.1976(6)
_cell_length_c 21.4008(15)
_cell_measurement_reflns_used 4657
_cell_measurement_temperature 150.00(10)
_cell_measurement_theta_max 71.1731
_cell_measurement_theta_min 3.6886
_cell_volume 5761.7(9)
_computing_cell_refinement
;
CrysAlisPro, Agilent Technologies,
Version 1.171.35.19 (release 27-10-2011 CrysAlis171 .NET)
(compiled Oct 27 2011,15:02:11)
;
_computing_data_collection
;
CrysAlisPro, Agilent Technologies,
Version 1.171.35.19 (release 27-10-2011 CrysAlis171 .NET)
(compiled Oct 27 2011,15:02:11)
;
_computing_data_reduction
;
CrysAlisPro, Agilent Technologies,
Version 1.171.35.19 (release 27-10-2011 CrysAlis171 .NET)
(compiled Oct 27 2011,15:02:11)
;
_computing_molecular_graphics
;
O. V. Dolomanov, L. J. Bourhis, R. J. Gildea, J. A. K. Howard and H. Puschmann,
OLEX2: a complete structure solution, refinement and analysis program.
J. Appl. Cryst. (2009). 42, 339-341.
;
_computing_publication_material
;
O. V. Dolomanov, L. J. Bourhis, R. J. Gildea, J. A. K. Howard and H. Puschmann,
OLEX2: a complete structure solution, refinement and analysis program.
J. Appl. Cryst. (2009). 42, 339-341.
;
_computing_structure_refinement
;
olex2.refine (L.J. Bourhis, O.V. Dolomanov, R.J. Gildea, J.A.K. Howard,
H. Puschmann, in preparation, 2011)
;
_diffrn_ambient_temperature 150.00(10)
_diffrn_detector_area_resol_mean 16.1293
_diffrn_measured_fraction_theta_full 0.978257
_diffrn_measured_fraction_theta_max 0.978257
_diffrn_measurement_details
;
  1 omega   44.00   69.00   1.0000    1.5000
omega____ theta____ kappa____ phi______ frames
    -        0.0000   57.0000 -150.0000 25

  2 omega  -21.00   26.00   1.0000    1.5000
omega____ theta____ kappa____ phi______ frames
    -        0.0000   57.0000 -150.0000 47

  3 omega  -46.00  -21.00   1.0000    3.3200
omega____ theta____ kappa____ phi______ frames
    -      -42.5000  -57.0000   90.0000 25

  4 omega -113.00  -11.00   1.0000    3.3200
omega____ theta____ kappa____ phi______ frames
    -      -42.5000  -77.0000    0.0000 102

  5 omega  -92.00  -65.00   1.0000    3.3200
omega____ theta____ kappa____ phi______ frames
    -      -42.5000  125.0000  -30.0000 27

  6 omega  -10.00   30.00   1.0000    3.3200
omega____ theta____ kappa____ phi______ frames
    -      -42.5000   38.0000   60.0000 40

  7 omega -118.00  -34.00   1.0000    3.3200
omega____ theta____ kappa____ phi______ frames
    -      -42.5000  178.0000   90.0000 84

  8 omega   89.00  117.00   1.0000    3.3200
omega____ theta____ kappa____ phi______ frames
    -       55.1553   38.0000 -150.0000 28

  9 omega   33.00   58.00   1.0000    3.3200
omega____ theta____ kappa____ phi______ frames
    -       55.1553   38.0000 -150.0000 25

 10 omega  100.00  146.00   1.0000    3.3200
omega____ theta____ kappa____ phi______ frames
    -      110.3105  111.0000  -90.0000 46

 11 omega   55.00   89.00   1.0000    3.3200
omega____ theta____ kappa____ phi______ frames
    -      110.3105 -111.0000   60.0000 34

 12 omega   95.00  132.00   1.0000    3.3200
omega____ theta____ kappa____ phi______ frames
    -      110.3105   38.0000  -90.0000 37

 13 omega  109.00  170.00   1.0000    3.3200
omega____ theta____ kappa____ phi______ frames
    -      110.3105  111.0000   60.0000 61

 14 omega   57.00  110.00   1.0000    3.3200
omega____ theta____ kappa____ phi______ frames
    -      110.3105 -111.0000    0.0000 53

 15 omega   36.00   81.00   1.0000    3.3200
omega____ theta____ kappa____ phi______ frames
    -      110.3105  -25.0000  150.0000 45

 16 omega   70.00  100.00   1.0000    3.3200
omega____ theta____ kappa____ phi______ frames
    -      110.3105  -50.0000    0.0000 30

 17 omega   51.00  112.00   1.0000    3.3200
omega____ theta____ kappa____ phi______ frames
    -      110.3105 -111.0000 -180.0000 61

 18 omega   38.00   91.00   1.0000    3.3200
omega____ theta____ kappa____ phi______ frames
    -      110.3105  -38.0000  -30.0000 53

 19 omega   52.00   78.00   1.0000    3.3200
omega____ theta____ kappa____ phi______ frames
    -      110.3105  -25.0000 -120.0000 26

 20 omega   84.00  175.00   1.0000    3.3200
omega____ theta____ kappa____ phi______ frames
    -      110.3105   77.0000   90.0000 91
;
_diffrn_measurement_device_type 'SuperNova, Dual, Cu at zero, Eos'
_diffrn_measurement_method '\w scans'
_diffrn_orient_matrix_UB_11 -0.0621411000
_diffrn_orient_matrix_UB_12 -0.0538166000
_diffrn_orient_matrix_UB_13 0.0048106000
_diffrn_orient_matrix_UB_21 0.0477662000
_diffrn_orient_matrix_UB_22 -0.0779289000
_diffrn_orient_matrix_UB_23 0.0048053000
_diffrn_orient_matrix_UB_31 0.0496458000
_diffrn_orient_matrix_UB_32 0.0074857000
_diffrn_orient_matrix_UB_33 0.0842922000
_diffrn_radiation_monochromator mirror
_diffrn_radiation_type 'Cu K\a'
_diffrn_radiation_wavelength 1.5418
_diffrn_reflns_av_R_equivalents 0.0354
_diffrn_reflns_av_unetI/netI 0.0472
_diffrn_reflns_limit_h_max 23
_diffrn_reflns_limit_h_min -23
_diffrn_reflns_limit_k_max 19
_diffrn_reflns_limit_k_min -19
_diffrn_reflns_limit_l_max 26
_diffrn_reflns_limit_l_min -18
_diffrn_reflns_number 10957
_diffrn_reflns_theta_full 71.312971
_diffrn_reflns_theta_max 71.31
_diffrn_reflns_theta_min 3.69
_diffrn_source 'SuperNova (Cu) X-ray Source'
_exptl_absorpt_coefficient_mu 2.744
_exptl_absorpt_correction_T_max 1.00000
_exptl_absorpt_correction_T_min 0.92217
_exptl_absorpt_correction_type multi-scan
_exptl_absorpt_process_details
;
CrysAlisPro, Agilent Technologies,
Version 1.171.35.19 (release 27-10-2011 CrysAlis171 .NET)
(compiled Oct 27 2011,15:02:11)
Empirical absorption correction using spherical harmonics,
 implemented in SCALE3 ABSPACK scaling algorithm.
;
_exptl_crystal_colour colourless
_exptl_crystal_colour_primary colourless
_exptl_crystal_density_diffrn 1.2658
_exptl_crystal_description block
_exptl_crystal_F_000 2272.4086
_exptl_crystal_size_max 0.23
_exptl_crystal_size_mid 0.2
_exptl_crystal_size_min 0.17
_refine_diff_density_max 2.550
_refine_diff_density_min -2.024416
_refine_diff_density_rms 0.161308
_refine_ls_d_res_high 0.813822
_refine_ls_d_res_low 11.973248
_refine_ls_goodness_of_fit_ref 1.039461
_refine_ls_hydrogen_treatment mixed
_refine_ls_matrix_type full
_refine_ls_number_constraints 56
_refine_ls_number_parameters 307
_refine_ls_number_reflns 5489
_refine_ls_number_restraints 0
_refine_ls_restrained_S_all 1.039461
_refine_ls_R_factor_all 0.086582
_refine_ls_R_factor_gt 0.076557
_refine_ls_shift/su_max 0.0003
_refine_ls_shift/su_mean 0.0000
_refine_ls_structure_factor_coef Fsqd
_refine_ls_weighting_details 'w=1/[\s^2^(Fo^2^)+(0.1468P)^2^+32.2279P] where P=(Fo^2^+2Fc^2^)/3'
_refine_ls_weighting_scheme calc
_refine_ls_wR_factor_ref 0.233171
_reflns_Friedel_coverage 0.0
_reflns_limit_h_max 20
_reflns_limit_h_min -23
_reflns_limit_k_max 19
_reflns_limit_k_min 0
_reflns_limit_l_max 26
_reflns_limit_l_min 0
_reflns_number_gt 4597
_reflns_number_total 5489
_reflns_threshold_expression I>=2u(I)
_cod_data_source_file c5dt02320c2.cif
_cod_data_source_block 2
_cod_depositor_comments 'Adding full bibliography for 7035913--7035920.cif.'
_cod_database_code 7035919
_chemical_oxdiff_formula 'C48 H56 N4 Se2 Cl O4 Cu'
_reflns_odcompleteness_completeness 99.89
_reflns_odcompleteness_iscentric 1
_reflns_odcompleteness_theta 66.97

loop_
_space_group_symop_id
_space_group_symop_operation_xyz
1 x,y,z
2 -x,y,-z+1/2
3 -x,-y,-z
4 x,-y,z-1/2
5 x+1/2,y+1/2,z
6 -x+1/2,y+1/2,-z+1/2
7 -x+1/2,-y+1/2,-z
8 x+1/2,-y+1/2,z-1/2

loop_
_atom_site_label
_atom_site_type_symbol
_atom_site_fract_x
_atom_site_fract_y
_atom_site_fract_z
_atom_site_U_iso_or_equiv
_atom_site_adp_type
_atom_site_occupancy
_atom_site_refinement_flags_posn
C1 C 0.4966(3) 0.1974(3) 0.5333(2) 0.0252(9) Uani 1.000000 .
C2 C 0.4681(3) 0.2508(3) 0.6136(3) 0.0300(10) Uani 1.000000 .
H2 H 0.4515(3) 0.2550(3) 0.6470(3) 0.0360(12) Uiso 1.000000 R
C3 C 0.4961(3) 0.3129(3) 0.5910(3) 0.0302(10) Uani 1.000000 .
H3 H 0.5023(3) 0.3679(3) 0.6057(3) 0.0362(12) Uiso 1.000000 R
C4 C 0.5489(3) 0.3228(3) 0.5065(3) 0.0261(9) Uani 1.000000 .
C5 C 0.4974(3) 0.3665(3) 0.4419(3) 0.0307(10) Uani 1.000000 .
C6 C 0.5335(4) 0.4071(3) 0.4087(3) 0.0404(12) Uani 1.000000 .
H6 H 0.5015(4) 0.4375(3) 0.3661(3) 0.0485(14) Uiso 1.000000 R
C7 C 0.6143(4) 0.4030(4) 0.4372(3) 0.0445(13) Uani 1.000000 .
H7 H 0.6368(4) 0.4298(4) 0.4138(3) 0.0534(16) Uiso 1.000000 R
C8 C 0.6635(3) 0.3586(3) 0.5018(3) 0.0410(12) Uani 1.000000 .
H8 H 0.7185(3) 0.3561(3) 0.5207(3) 0.0492(15) Uiso 1.000000 R
C9 C 0.6319(3) 0.3183(3) 0.5382(3) 0.0322(10) Uani 1.000000 .
C10 C 0.6866(3) 0.2726(3) 0.6097(3) 0.0381(12) Uani 1.000000 .
H10 H 0.6525(3) 0.2414(3) 0.6223(3) 0.0457(14) Uiso 1.000000 R
C11 C 0.7405(4) 0.2110(5) 0.6012(5) 0.0644(19) Uani 1.000000 .
H11a H 0.7080(6) 0.177(3) 0.559(2) 0.097(3) Uiso 1.000000 G
H11b H 0.779(2) 0.2405(5) 0.595(3) 0.097(3) Uiso 1.000000 G
H11c H 0.768(3) 0.177(3) 0.6444(15) 0.097(3) Uiso 1.000000 G
C12 C 0.7359(4) 0.3325(4) 0.6712(4) 0.0600(18) Uani 1.000000 .
H12a H 0.769(2) 0.365(2) 0.6598(14) 0.090(3) Uiso 1.000000 G
H12b H 0.7007(4) 0.369(2) 0.677(2) 0.090(3) Uiso 1.000000 G
H12c H 0.769(3) 0.3026(5) 0.7160(7) 0.090(3) Uiso 1.000000 G
C13 C 0.4068(3) 0.3703(3) 0.4084(3) 0.0366(12) Uani 1.000000 .
H13 H 0.3946(3) 0.3411(3) 0.4415(3) 0.0439(14) Uiso 1.000000 R
C14 C 0.3634(4) 0.3254(5) 0.3349(4) 0.074(3) Uani 1.000000 .
H14a H 0.367(4) 0.357(2) 0.2991(11) 0.112(4) Uiso 1.000000 G
H14b H 0.388(3) 0.2722(18) 0.3402(10) 0.112(4) Uiso 1.000000 G
H14c H 0.3078(10) 0.318(4) 0.3190(19) 0.112(4) Uiso 1.000000 G
C15 C 0.3773(4) 0.4578(4) 0.4011(4) 0.0520(15) Uani 1.000000 .
H15a H 0.405(2) 0.4840(11) 0.4484(6) 0.078(2) Uiso 1.000000 G
H15b H 0.387(3) 0.4876(10) 0.368(2) 0.078(2) Uiso 1.000000 G
H15c H 0.3206(7) 0.4575(4) 0.382(3) 0.078(2) Uiso 1.000000 G
C16 C 0.4487(3) 0.0987(3) 0.5914(3) 0.0274(9) Uani 1.000000 .
C17 C 0.3685(3) 0.0731(3) 0.5499(3) 0.0365(11) Uani 1.000000 .
C18 C 0.3511(4) -0.0037(4) 0.5676(3) 0.0446(14) Uani 1.000000 .
H18 H 0.2983(4) -0.0229(4) 0.5415(3) 0.0535(16) Uiso 1.000000 R
C19 C 0.4094(4) -0.0514(3) 0.6225(4) 0.0483(15) Uani 1.000000 .
H19 H 0.3958(4) -0.1024(3) 0.6328(4) 0.0579(18) Uiso 1.000000 R
C20 C 0.4882(4) -0.0247(3) 0.6626(3) 0.0425(13) Uani 1.000000 .
H20 H 0.5272(4) -0.0579(3) 0.6999(3) 0.0510(16) Uiso 1.000000 R
C21 C 0.5102(3) 0.0518(3) 0.6479(3) 0.0322(10) Uani 1.000000 .
C22 C 0.5960(3) 0.0840(4) 0.6928(3) 0.0373(11) Uani 1.000000 .
H22 H 0.6038(3) 0.1243(4) 0.6629(3) 0.0448(13) Uiso 1.000000 R
C23 C 0.6563(4) 0.0148(6) 0.7127(5) 0.079(3) Uani 1.000000 .
H23a H 0.664(3) -0.014(3) 0.755(2) 0.118(4) Uiso 1.000000 G
H23b H 0.636(2) -0.023(2) 0.6725(16) 0.118(4) Uiso 1.000000 G
H23c H 0.7066(14) 0.0373(8) 0.723(4) 0.118(4) Uiso 1.000000 G
C24 C 0.6116(4) 0.1270(4) 0.7622(4) 0.0530(16) Uani 1.000000 .
H24a H 0.574(2) 0.172(2) 0.7493(4) 0.079(2) Uiso 1.000000 G
H24b H 0.605(3) 0.0884(9) 0.7925(14) 0.079(2) Uiso 1.000000 G
H24c H 0.6657(11) 0.148(3) 0.7887(15) 0.079(2) Uiso 1.000000 G
C25 C 0.3028(3) 0.1246(4) 0.4890(3) 0.0457(14) Uani 1.000000 .
H25 H 0.3255(3) 0.1787(4) 0.4895(3) 0.0548(17) Uiso 1.000000 R
C26 C 0.2712(5) 0.0862(8) 0.4141(4) 0.085(3) Uani 1.000000 .
H26a H 0.3134(14) 0.085(4) 0.4038(19) 0.127(4) Uiso 1.000000 G
H26b H 0.253(4) 0.0310(17) 0.4138(13) 0.127(4) Uiso 1.000000 G
H26c H 0.227(3) 0.119(3) 0.3774(6) 0.127(4) Uiso 1.000000 G
C27 C 0.2328(4) 0.1382(5) 0.5011(5) 0.0630(19) Uani 1.000000 .
H27a H 0.213(3) 0.0858(5) 0.506(4) 0.095(3) Uiso 1.000000 G
H27b H 0.2513(10) 0.170(3) 0.5453(19) 0.095(3) Uiso 1.000000 G
H27c H 0.1905(16) 0.168(3) 0.4601(17) 0.095(3) Uiso 1.000000 G
Cl1 Cl 0.500000 0.42631(19) 0.750000 0.128(2) Uani 1.000000 S
Cu1 Cu 0.500000 0.000000 0.500000 0.0306(3) Uani 1.000000 S
N1 N 0.4686(2) 0.1797(2) 0.5778(2) 0.0242(7) Uani 1.000000 .
N2 N 0.5136(2) 0.2793(2) 0.5422(2) 0.0245(8) Uani 1.000000 .
O1 O 0.5664(13) 0.4601(13) 0.7377(11) 0.353(13) Uani 1.000000 .
O2 O 0.5517(6) 0.4295(6) 0.8234(5) 0.137(4) Uani 1.000000 .
Se1 Se 0.51087(3) 0.13158(3) 0.46996(3) 0.0334(2) Uani 1.000000 .

loop_
_atom_site_aniso_label
_atom_site_aniso_U_11
_atom_site_aniso_U_22
_atom_site_aniso_U_33
_atom_site_aniso_U_12
_atom_site_aniso_U_13
_atom_site_aniso_U_23
C1 0.027(2) 0.021(2) 0.030(2) -0.0033(16) 0.0169(19) -0.0006(17)
C2 0.034(2) 0.028(2) 0.033(2) -0.0006(19) 0.021(2) -0.0052(19)
C3 0.037(2) 0.021(2) 0.035(2) -0.0011(18) 0.020(2) -0.0046(19)
C4 0.033(2) 0.0154(19) 0.035(2) -0.0041(17) 0.021(2) -0.0007(17)
C5 0.037(2) 0.023(2) 0.030(2) -0.0054(18) 0.016(2) -0.0016(18)
C6 0.051(3) 0.030(3) 0.039(3) -0.007(2) 0.023(3) 0.004(2)
C7 0.054(3) 0.038(3) 0.052(3) -0.014(3) 0.036(3) 0.001(3)
C8 0.037(3) 0.036(3) 0.059(3) -0.009(2) 0.032(3) -0.001(2)
C9 0.032(2) 0.023(2) 0.040(3) -0.0021(18) 0.018(2) 0.002(2)
C10 0.030(2) 0.030(3) 0.045(3) 0.000(2) 0.014(2) 0.006(2)
C11 0.058(4) 0.051(4) 0.076(5) 0.021(3) 0.030(4) 0.012(4)
C12 0.059(4) 0.047(4) 0.047(3) 0.001(3) 0.010(3) 0.003(3)
C13 0.032(2) 0.033(3) 0.038(3) -0.002(2) 0.014(2) 0.002(2)
C14 0.037(3) 0.068(5) 0.080(5) -0.003(3) 0.004(3) -0.039(4)
C15 0.048(3) 0.043(3) 0.054(4) 0.009(3) 0.019(3) 0.000(3)
C16 0.037(2) 0.022(2) 0.033(2) -0.0033(18) 0.025(2) -0.0023(18)
C17 0.041(3) 0.036(3) 0.043(3) -0.011(2) 0.029(2) -0.008(2)
C18 0.056(3) 0.036(3) 0.056(3) -0.019(3) 0.040(3) -0.013(3)
C19 0.082(4) 0.025(2) 0.066(4) -0.016(3) 0.059(4) -0.009(3)
C20 0.073(4) 0.028(3) 0.048(3) 0.009(3) 0.047(3) 0.008(2)
C21 0.047(3) 0.028(2) 0.033(2) -0.001(2) 0.029(2) 0.000(2)
C22 0.039(3) 0.042(3) 0.035(3) 0.006(2) 0.022(2) 0.006(2)
C23 0.050(4) 0.084(6) 0.069(5) 0.024(4) 0.008(4) -0.019(4)
C24 0.062(4) 0.057(4) 0.048(3) -0.020(3) 0.034(3) -0.015(3)
C25 0.032(3) 0.057(4) 0.046(3) -0.007(2) 0.018(2) -0.001(3)
C26 0.056(4) 0.139(9) 0.049(4) -0.003(5) 0.021(4) -0.013(5)
C27 0.048(4) 0.072(5) 0.076(5) -0.001(3) 0.036(4) -0.002(4)
Cl1 0.280(6) 0.0507(16) 0.0473(14) -0.000000 0.082(3) 0.000000
Cu1 0.0385(6) 0.0164(5) 0.0410(6) -0.0032(4) 0.0238(5) -0.0006(4)
N1 0.0301(18) 0.0192(18) 0.0293(18) -0.0036(15) 0.0197(16) -0.0024(15)
N2 0.0308(18) 0.0168(18) 0.0310(19) -0.0021(15) 0.0199(16) -0.0002(14)
O1 0.34(2) 0.34(2) 0.32(2) -0.021(18) 0.137(19) 0.256(19)
O2 0.140(7) 0.146(9) 0.138(7) 0.002(6) 0.082(6) 0.055(6)
Se1 0.0558(4) 0.0170(3) 0.0444(4) -0.0034(2) 0.0381(3) -0.00299(19)

loop_
_atom_type_symbol
_atom_type_scat_dispersion_real
_atom_type_scat_dispersion_imag
_atom_type_scat_source
C 0.01920 0.00962 'International Tables Volume C Table 6.1.1.4 (pp. 500-502)'
Cl 0.36843 0.69943 'International Tables Volume C Table 6.1.1.4 (pp. 500-502)'
H 0.00000 0.00000 'International Tables Volume C Table 6.1.1.4 (pp. 500-502)'
O 0.05239 0.03377 'International Tables Volume C Table 6.1.1.4 (pp. 500-502)'
N 0.03256 0.01839 'International Tables Volume C Table 6.1.1.4 (pp. 500-502)'
Cu -1.96878 0.60861 'International Tables Volume C Table 6.1.1.4 (pp. 500-502)'
Se -0.79210 1.18296 'International Tables Volume C Table 6.1.1.4 (pp. 500-502)'

loop_
_geom_angle_atom_site_label_1
_geom_angle_atom_site_label_2
_geom_angle_atom_site_label_3
_geom_angle
_geom_angle_site_symmetry_1
_geom_angle_site_symmetry_3
N2 C1 N1 105.6(4) . .
Se1 C1 N1 131.5(3) . .
Se1 C1 N2 123.0(3) . .
C3 C2 H2 126.3(3) . .
N1 C2 H2 126.3(3) . .
N1 C2 C3 107.4(4) . .
H3 C3 C2 126.7(3) . .
N2 C3 C2 106.7(4) . .
N2 C3 H3 126.7(2) . .
C9 C4 C5 123.8(4) . .
N2 C4 C5 118.1(4) . .
N2 C4 C9 118.2(4) . .
C6 C5 C4 116.5(5) . .
C13 C5 C4 122.7(4) . .
C13 C5 C6 120.8(5) . .
H6 C6 C5 119.2(3) . .
C7 C6 C5 121.5(5) . .
C7 C6 H6 119.2(3) . .
H7 C7 C6 120.0(3) . .
C8 C7 C6 120.0(5) . .
C8 C7 H7 120.0(3) . .
H8 C8 C7 119.3(3) . .
C9 C8 C7 121.4(5) . .
C9 C8 H8 119.3(3) . .
C8 C9 C4 116.7(5) . .
C10 C9 C4 122.6(4) . .
C10 C9 C8 120.7(5) . .
H10 C10 C9 107.9(3) . .
C11 C10 C9 111.2(5) . .
C11 C10 H10 107.9(4) . .
C12 C10 C9 110.7(5) . .
C12 C10 H10 107.9(4) . .
C12 C10 C11 111.1(5) . .
H11a C11 C10 109.5 . .
H11b C11 C10 109.5 . .
H11b C11 H11a 109.5 . .
H11c C11 C10 109.5 . .
H11c C11 H11a 109.5 . .
H11c C11 H11b 109.5 . .
H12a C12 C10 109.5 . .
H12b C12 C10 109.5 . .
H12b C12 H12a 109.5 . .
H12c C12 C10 109.5 . .
H12c C12 H12a 109.5 . .
H12c C12 H12b 109.5 . .
H13 C13 C5 107.6(3) . .
C14 C13 C5 110.2(5) . .
C14 C13 H13 107.6(4) . .
C15 C13 C5 112.0(4) . .
C15 C13 H13 107.6(4) . .
C15 C13 C14 111.6(5) . .
H14a C14 C13 109.5 . .
H14b C14 C13 109.5 . .
H14b C14 H14a 109.5 . .
H14c C14 C13 109.5 . .
H14c C14 H14a 109.5 . .
H14c C14 H14b 109.5 . .
H15a C15 C13 109.5 . .
H15b C15 C13 109.5 . .
H15b C15 H15a 109.5 . .
H15c C15 C13 109.5 . .
H15c C15 H15a 109.5 . .
H15c C15 H15b 109.5 . .
C21 C16 C17 123.8(5) . .
N1 C16 C17 118.3(4) . .
N1 C16 C21 117.9(4) . .
C18 C17 C16 116.4(5) . .
C25 C17 C16 123.1(5) . .
C25 C17 C18 120.5(5) . .
H18 C18 C17 119.2(4) . .
C19 C18 C17 121.6(5) . .
C19 C18 H18 119.2(3) . .
H19 C19 C18 119.6(3) . .
C20 C19 C18 120.8(5) . .
C20 C19 H19 119.6(3) . .
H20 C20 C19 119.7(3) . .
C21 C20 C19 120.6(5) . .
C21 C20 H20 119.7(3) . .
C20 C21 C16 116.7(5) . .
C22 C21 C16 121.5(4) . .
C22 C21 C20 121.8(5) . .
H22 C22 C21 108.2(3) . .
C23 C22 C21 111.0(5) . .
C23 C22 H22 108.2(5) . .
C24 C22 C21 111.4(4) . .
C24 C22 H22 108.2(3) . .
C24 C22 C23 109.7(5) . .
H23a C23 C22 109.5 . .
H23b C23 C22 109.5 . .
H23b C23 H23a 109.5 . .
H23c C23 C22 109.5 . .
H23c C23 H23a 109.5 . .
H23c C23 H23b 109.5 . .
H24a C24 C22 109.5 . .
H24b C24 C22 109.5 . .
H24b C24 H24a 109.5 . .
H24c C24 C22 109.5 . .
H24c C24 H24a 109.5 . .
H24c C24 H24b 109.5 . .
H25 C25 C17 108.0(3) . .
C26 C25 C17 112.0(6) . .
C26 C25 H25 108.0(5) . .
C27 C25 C17 111.2(5) . .
C27 C25 H25 108.0(4) . .
C27 C25 C26 109.5(6) . .
H26a C26 C25 109.5 . .
H26b C26 C25 109.5 . .
H26b C26 H26a 109.5 . .
H26c C26 C25 109.5 . .
H26c C26 H26a 109.5 . .
H26c C26 H26b 109.5 . .
H27a C27 C25 109.5 . .
H27b C27 C25 109.5 . .
H27b C27 H27a 109.5 . .
H27c C27 C25 109.5 . .
H27c C27 H27a 109.5 . .
H27c C27 H27b 109.5 . .
O1 Cl1 O1 138.7(18) . 2_656
O2 Cl1 O1 90.2(8) 2_656 2_656
O2 Cl1 O1 88.3(8) 2_656 .
O2 Cl1 O1 88.3(8) . 2_656
O2 Cl1 O1 90.2(8) . .
O2 Cl1 O2 175.6(9) . 2_656
Se1 Cu1 Se1 180.0 3_656 .
C2 N1 C1 109.6(4) . .
C16 N1 C1 125.9(4) . .
C16 N1 C2 124.3(4) . .
C3 N2 C1 110.8(4) . .
C4 N2 C1 123.4(4) . .
C4 N2 C3 125.8(4) . .
Cu1 Se1 C1 105.09(14) . .

loop_
_geom_bond_atom_site_label_1
_geom_bond_atom_site_label_2
_geom_bond_distance
_geom_bond_site_symmetry_2
C1 N1 1.355(5) .
C1 N2 1.356(6) .
C1 Se1 1.857(4) .
C2 H2 0.9300 .
C2 C3 1.350(7) .
C2 N1 1.387(6) .
C3 H3 0.9300 .
C3 N2 1.371(6) .
C4 C5 1.401(7) .
C4 C9 1.393(7) .
C4 N2 1.451(5) .
C5 C6 1.402(7) .
C5 C13 1.522(7) .
C6 H6 0.9300 .
C6 C7 1.363(8) .
C7 H7 0.9300 .
C7 C8 1.398(9) .
C8 H8 0.9300 .
C8 C9 1.385(7) .
C9 C10 1.521(7) .
C10 H10 0.9800 .
C10 C11 1.528(9) .
C10 C12 1.506(8) .
C11 H11a 0.9600 .
C11 H11b 0.9600 .
C11 H11c 0.9600 .
C12 H12a 0.9600 .
C12 H12b 0.9600 .
C12 H12c 0.9600 .
C13 H13 0.9800 .
C13 C14 1.523(8) .
C13 C15 1.507(8) .
C14 H14a 0.9600 .
C14 H14b 0.9600 .
C14 H14c 0.9600 .
C15 H15a 0.9600 .
C15 H15b 0.9600 .
C15 H15c 0.9600 .
C16 C17 1.396(7) .
C16 C21 1.398(7) .
C16 N1 1.441(6) .
C17 C18 1.394(7) .
C17 C25 1.512(8) .
C18 H18 0.9300 .
C18 C19 1.366(9) .
C19 H19 0.9300 .
C19 C20 1.381(9) .
C20 H20 0.9300 .
C20 C21 1.402(7) .
C21 C22 1.521(7) .
C22 H22 0.9800 .
C22 C23 1.517(9) .
C22 C24 1.518(8) .
C23 H23a 0.9600 .
C23 H23b 0.9600 .
C23 H23c 0.9600 .
C24 H24a 0.9600 .
C24 H24b 0.9600 .
C24 H24c 0.9600 .
C25 H25 0.9800 .
C25 C26 1.515(10) .
C25 C27 1.535(9) .
C26 H26a 0.9600 .
C26 H26b 0.9600 .
C26 H26c 0.9600 .
C27 H27a 0.9600 .
C27 H27b 0.9600 .
C27 H27c 0.9600 .
Cl1 O1 1.554(18) .
Cl1 O1 1.554(18) 2_656
Cl1 O2 1.350(10) .
Cl1 O2 1.350(10) 2_656
Cu1 Se1 2.2680(5) .
Cu1 Se1 2.2680(5) 3_656
